data_7026078
loop_
_publ_author_name
'N\'u\~nez, Cristina'
'Bastida, Rufina'
'Mac\'ias, Alejandro'
'Valencia, Laura'
'Ribas, Joan'
'Capelo, Jos\'e Luis'
'Lodeiro, Carlos'

_publ_section_title
;
 New dinuclear nickel(II) and iron(II) complexes with a macrocyclic ligand
 containing a N6S2 donor-set: synthesis, structural, MALDI-TOF-MS,
 magnetic and spectroscopic studies.
;
_journal_issue 33
_journal_name_full 'Dalton transactions (Cambridge, England : 2003)'
_journal_page_first 7673
_journal_page_last 7683
_journal_paper_doi 10.1039/c0dt00182a
_journal_volume 39
_journal_year 2010
_chemical_formula_moiety '[Ni2 (C22 H34 N6 S2) (CH3CN)4](BF4)4 . 3.5 (CH3CN)'
_chemical_formula_sum 'C18.5 H28.25 B2 F8 N6.75 Ni S'
_chemical_formula_weight 609.62
_chemical_name_systematic
;
?
;
_space_group_IT_number 14
_symmetry_cell_setting monoclinic
_symmetry_space_group_name_Hall '-P 2yn'
_symmetry_space_group_name_H-M 'P 1 21/n 1'
_atom_sites_solution_hydrogens mixed
_atom_sites_solution_primary direct
_atom_sites_solution_secondary difmap
_audit_creation_method SHELXL-97
_cell_angle_alpha 90.00
_cell_angle_beta 114.84
_cell_angle_gamma 90.00
_cell_formula_units_Z 4
_cell_length_a 13.079
_cell_length_b 18.517
_cell_length_c 13.181
_cell_measurement_reflns_used 1805
_cell_measurement_temperature 293(2)
_cell_measurement_theta_max 20.62
_cell_measurement_theta_min 2.88
_cell_volume 2896.895
_computing_cell_refinement 'BRUKER APEX'
_computing_data_collection 'BRUKER APEX'
_computing_data_reduction 'BRUKER SHELXTL'
_computing_molecular_graphics 'ORTEP-3 for Windows (Farrugia, 1999)'
_computing_publication_material 'Wingx publication routines (Farrugia, 1999)'
_computing_structure_refinement 'SHELXL-97 (Sheldrick, 1997)'
_computing_structure_solution 'SIR-92 (Altornare, Cascarano, Giacovazzo, and Gualardi, 1993)'
_diffrn_ambient_temperature 293(2)
_diffrn_measured_fraction_theta_full 0.995
_diffrn_measured_fraction_theta_max 0.995
_diffrn_measurement_device_type 'Bruker X8 KappaAPEXII'
_diffrn_measurement_method 'omega and phi scans'
_diffrn_radiation_monochromator graphite
_diffrn_radiation_source 'fine-focus sealed tube'
_diffrn_radiation_type MoK\a
_diffrn_radiation_wavelength 0.71073
_diffrn_reflns_av_R_equivalents 0.0604
_diffrn_reflns_av_sigmaI/netI 0.0676
_diffrn_reflns_limit_h_max 14
_diffrn_reflns_limit_h_min -16
_diffrn_reflns_limit_k_max 23
_diffrn_reflns_limit_k_min 0
_diffrn_reflns_limit_l_max 16
_diffrn_reflns_limit_l_min 0
_diffrn_reflns_number 24504
_diffrn_reflns_theta_full 26.37
_diffrn_reflns_theta_max 26.37
_diffrn_reflns_theta_min 1.84
_exptl_absorpt_coefficient_mu 0.813
_exptl_absorpt_correction_T_max 0.9453
_exptl_absorpt_correction_T_min 0.7584
_exptl_absorpt_correction_type empirical
_exptl_absorpt_process_details 'Sadabs (Sheldrick, 1996)'
_exptl_crystal_colour mauve
_exptl_crystal_density_diffrn 1.398
_exptl_crystal_density_method 'not measured'
_exptl_crystal_description plate
_exptl_crystal_F_000 1250
_exptl_crystal_size_max 0.36
_exptl_crystal_size_mid 0.12
_exptl_crystal_size_min 0.07
_refine_diff_density_max 0.433
_refine_diff_density_min -0.312
_refine_diff_density_rms 0.068
_refine_ls_extinction_method none
_refine_ls_goodness_of_fit_ref 1.002
_refine_ls_hydrogen_treatment mixed
_refine_ls_matrix_type full
_refine_ls_number_parameters 447
_refine_ls_number_reflns 5899
_refine_ls_number_restraints 96
_refine_ls_restrained_S_all 1.003
_refine_ls_R_factor_all 0.1007
_refine_ls_R_factor_gt 0.0546
_refine_ls_shift/su_max 0.001
_refine_ls_shift/su_mean 0.000
_refine_ls_structure_factor_coef Fsqd
_refine_ls_weighting_details 'calc w=1/[\s^2^(Fo^2^)+(0.0913P)^2^+0.0000P] where P=(Fo^2^+2Fc^2^)/3'
_refine_ls_weighting_scheme calc
_refine_ls_wR_factor_gt 0.1437
_refine_ls_wR_factor_ref 0.1621
_reflns_number_gt 3613
_reflns_number_total 5899
_reflns_threshold_expression >2sigma(I)
_cod_data_source_file c0dt00182a.txt
_cod_data_source_block ba19cn2n
_cod_original_cell_volume 2897.0
_cod_original_sg_symbol_H-M P2(1)/n
_cod_original_formula_sum 'C18.50 H28.25 B2 F8 N6.75 Ni S'
_cod_database_code 7026078

loop_
_symmetry_equiv_pos_as_xyz
'x, y, z'
'-x+1/2, y+1/2, -z+1/2'
'-x, -y, -z'
'x-1/2, -y-1/2, z-1/2'

loop_
_atom_site_label
_atom_site_type_symbol
_atom_site_fract_x
_atom_site_fract_y
_atom_site_fract_z
_atom_site_U_iso_or_equiv
_atom_site_adp_type
_atom_site_occupancy
_atom_site_symmetry_multiplicity
_atom_site_calc_flag
_atom_site_refinement_flags
_atom_site_disorder_assembly
_atom_site_disorder_group
Ni1 Ni 0.29057(4) 0.02101(2) 0.32493(4) 0.04389(18) Uani 1 1 d . . .
N1 N 0.1389(3) -0.01247(16) 0.2171(3) 0.0504(8) Uani 1 1 d . . .
N2 N 0.3268(3) -0.09145(15) 0.3105(3) 0.0455(7) Uani 1 1 d . . .
N3 N 0.2026(3) 0.11883(17) 0.2931(3) 0.0538(9) Uani 1 1 d . . .
N1S N 0.3528(3) 0.04364(18) 0.2073(3) 0.0567(9) Uani 1 1 d . . .
N2S N 0.2480(3) -0.00739(17) 0.4560(3) 0.0516(8) Uani 1 1 d . . .
N3S N 0.6471(6) -0.0993(4) 0.2123(6) 0.135(2) Uani 1 1 d . . .
N4S N 0.4390(8) -0.3927(5) -0.0327(9) 0.132(3) Uani 0.75 1 d P . .
S S 0.45032(8) 0.09430(5) 0.45625(8) 0.0482(3) Uani 1 1 d . . .
C1 C 0.0523(4) 0.0320(2) 0.1943(4) 0.0615(11) Uani 1 1 d . . .
C2 C -0.0557(4) 0.0091(3) 0.1245(5) 0.0828(15) Uani 1 1 d . . .
H2 H -0.1172 0.0395 0.1084 0.099 Uiso 1 1 calc R . .
C3 C -0.0703(5) -0.0598(3) 0.0790(5) 0.0944(17) Uani 1 1 d . . .
H3 H -0.1420 -0.0757 0.0313 0.113 Uiso 1 1 calc R . .
C4 C 0.0221(4) -0.1050(3) 0.1049(4) 0.0782(14) Uani 1 1 d . . .
H4 H 0.0137 -0.1514 0.0755 0.094 Uiso 1 1 calc R . .
C5 C 0.1267(3) -0.0788(2) 0.1756(3) 0.0543(10) Uani 1 1 d . . .
C6 C 0.2344(4) -0.1209(2) 0.2082(4) 0.0626(11) Uani 1 1 d . . .
H6A H 0.2211 -0.1708 0.2211 0.075 Uiso 1 1 calc R . .
H6B H 0.2572 -0.1197 0.1471 0.075 Uiso 1 1 calc R . .
C7 C 0.4367(3) -0.1174(2) 0.3141(4) 0.0540(10) Uani 1 1 d . . .
H7A H 0.4375 -0.1093 0.2417 0.065 Uiso 1 1 calc R . .
H7B H 0.4430 -0.1690 0.3281 0.065 Uiso 1 1 calc R . .
C8 C 0.4636(3) 0.0804(2) 0.5978(3) 0.0503(9) Uani 1 1 d . . .
H8A H 0.3957 0.0979 0.6023 0.060 Uiso 1 1 calc R . .
H8B H 0.4691 0.0290 0.6133 0.060 Uiso 1 1 calc R . .
C9 C 0.3726(4) 0.1792(2) 0.4187(4) 0.0611(11) Uani 1 1 d . . .
H9A H 0.4032 0.2120 0.4818 0.073 Uiso 1 1 calc R . .
H9B H 0.3836 0.2010 0.3570 0.073 Uiso 1 1 calc R . .
C10 C 0.2489(4) 0.1703(2) 0.3857(4) 0.0641(12) Uani 1 1 d . . .
H10A H 0.2364 0.1527 0.4490 0.077 Uiso 1 1 calc R . .
H10B H 0.2112 0.2165 0.3631 0.077 Uiso 1 1 calc R . .
C11 C 0.0810(4) 0.1024(2) 0.2561(4) 0.0695(12) Uani 1 1 d . . .
H11A H 0.0361 0.1408 0.2077 0.083 Uiso 1 1 calc R . .
H11B H 0.0635 0.0999 0.3206 0.083 Uiso 1 1 calc R . .
C1S C 0.3946(4) 0.0547(2) 0.1502(4) 0.0642(11) Uani 1 1 d . . .
C2S C 0.4485(6) 0.0673(4) 0.0749(6) 0.124(3) Uani 1 1 d . . .
H2S1 H 0.5140 0.0372 0.0964 0.186 Uiso 1 1 calc R . .
H2S2 H 0.4703 0.1171 0.0790 0.186 Uiso 1 1 calc R . .
H2S3 H 0.3966 0.0560 -0.0002 0.186 Uiso 1 1 calc R . .
C3S C 0.2317(4) -0.0291(2) 0.5265(4) 0.0610(11) Uani 1 1 d . . .
C4S C 0.2144(6) -0.0573(3) 0.6218(5) 0.113(2) Uani 1 1 d . . .
H4S1 H 0.2220 -0.1089 0.6243 0.170 Uiso 1 1 calc R . .
H4S2 H 0.1403 -0.0446 0.6139 0.170 Uiso 1 1 calc R . .
H4S3 H 0.2695 -0.0369 0.6897 0.170 Uiso 1 1 calc R . .
C5S C 0.6304(6) -0.1585(6) 0.1887(6) 0.106(2) Uani 1 1 d . . .
C6S C 0.6081(7) -0.2324(4) 0.1577(7) 0.141(3) Uani 1 1 d . . .
H6S1 H 0.5360 -0.2366 0.0952 0.212 Uiso 1 1 calc R . .
H6S2 H 0.6078 -0.2596 0.2196 0.212 Uiso 1 1 calc R . .
H6S3 H 0.6655 -0.2509 0.1374 0.212 Uiso 1 1 calc R . .
C7S C 0.4398(7) -0.3585(6) -0.0987(8) 0.096(3) Uani 0.75 1 d P . .
C8S C 0.4456(7) -0.3129(6) -0.1788(7) 0.112(3) Uani 0.75 1 d P . .
H8S1 H 0.4567 -0.2642 -0.1512 0.169 Uiso 0.75 1 calc PR . .
H8S2 H 0.3767 -0.3158 -0.2454 0.169 Uiso 0.75 1 calc PR . .
H8S3 H 0.5075 -0.3270 -0.1955 0.169 Uiso 0.75 1 calc PR . .
B1 B 0.2352(17) 0.2399(10) 0.0617(14) 0.067(4) Uani 0.616(13) 1 d PDU A 1
F1 F 0.3169(8) 0.2235(6) 0.1595(6) 0.141(4) Uani 0.616(13) 1 d PDU A 1
F2 F 0.1347(9) 0.2333(7) 0.0745(12) 0.137(5) Uani 0.616(13) 1 d PDU A 1
F3 F 0.2431(11) 0.3108(4) 0.0452(9) 0.110(4) Uani 0.616(13) 1 d PDU A 1
F4 F 0.2346(9) 0.1991(4) -0.0203(7) 0.112(3) Uani 0.616(13) 1 d PDU A 1
B1' B 0.214(2) 0.2489(13) 0.050(2) 0.068(6) Uani 0.384(13) 1 d PDU A 2
F1' F 0.158(2) 0.2276(12) 0.108(2) 0.155(8) Uani 0.384(13) 1 d PDU A 2
F2' F 0.2837(19) 0.1907(9) 0.061(3) 0.242(16) Uani 0.384(13) 1 d PDU A 2
F3' F 0.1455(16) 0.2505(11) -0.0588(9) 0.178(9) Uani 0.384(13) 1 d PDU A 2
F4' F 0.2747(17) 0.3082(10) 0.077(2) 0.135(8) Uani 0.384(13) 1 d PDU A 2
B2 B 0.275(2) -0.159(2) -0.069(3) 0.098(6) Uani 0.484(19) 1 d PDU B 1
F5 F 0.240(2) -0.1320(8) -0.1641(9) 0.181(7) Uani 0.484(19) 1 d PDU B 1
F6 F 0.334(2) -0.2185(11) -0.064(2) 0.321(13) Uani 0.484(19) 1 d PDU B 1
F7 F 0.3411(19) -0.1148(16) 0.0178(16) 0.229(10) Uani 0.484(19) 1 d PDU B 1
F8 F 0.1825(16) -0.1853(12) -0.0557(17) 0.179(7) Uani 0.484(19) 1 d PDU B 1
B2' B 0.2941(18) -0.155(2) -0.054(3) 0.068(4) Uani 0.516(19) 1 d PDU B 2
F5' F 0.3634(8) -0.1970(8) 0.0165(14) 0.153(6) Uani 0.516(19) 1 d PDU B 2
F6' F 0.3126(10) -0.0870(5) -0.0171(14) 0.125(5) Uani 0.516(19) 1 d PDU B 2
F7' F 0.3077(17) -0.1615(10) -0.1517(13) 0.162(7) Uani 0.516(19) 1 d PDU B 2
F8' F 0.1860(8) -0.1721(7) -0.0697(14) 0.115(5) Uani 0.516(19) 1 d PDU B 2
H2N H 0.306(3) -0.107(2) 0.367(4) 0.062(12) Uiso 1 1 d . . .
H3N H 0.209(3) 0.139(2) 0.236(3) 0.055(12) Uiso 1 1 d . . .

loop_
_atom_site_aniso_label
_atom_site_aniso_U_11
_atom_site_aniso_U_22
_atom_site_aniso_U_33
_atom_site_aniso_U_23
_atom_site_aniso_U_13
_atom_site_aniso_U_12
Ni1 0.0498(3) 0.0367(3) 0.0439(3) -0.0006(2) 0.0185(2) -0.0001(2)
N1 0.052(2) 0.0453(18) 0.0461(19) 0.0032(14) 0.0129(16) -0.0022(15)
N2 0.052(2) 0.0399(16) 0.0426(19) -0.0065(14) 0.0179(16) -0.0030(14)
N3 0.059(2) 0.0425(18) 0.056(2) 0.0070(16) 0.0205(19) 0.0056(15)
N1S 0.066(2) 0.058(2) 0.049(2) 0.0012(16) 0.0262(19) -0.0013(16)
N2S 0.057(2) 0.0479(18) 0.052(2) 0.0019(15) 0.0242(18) -0.0021(15)
N3S 0.143(6) 0.164(7) 0.105(5) -0.028(5) 0.060(4) -0.018(5)
N4S 0.129(7) 0.125(7) 0.140(8) -0.011(6) 0.054(7) -0.009(5)
S 0.0552(6) 0.0401(5) 0.0490(6) -0.0045(4) 0.0216(5) -0.0014(4)
C1 0.053(3) 0.056(2) 0.068(3) 0.007(2) 0.018(2) 0.006(2)
C2 0.058(3) 0.076(3) 0.092(4) 0.001(3) 0.010(3) 0.003(2)
C3 0.064(3) 0.086(4) 0.101(4) -0.002(3) 0.002(3) -0.017(3)
C4 0.069(3) 0.060(3) 0.081(4) -0.006(2) 0.008(3) -0.004(2)
C5 0.054(3) 0.050(2) 0.050(3) 0.0018(18) 0.013(2) -0.0071(18)
C6 0.063(3) 0.052(2) 0.057(3) -0.013(2) 0.010(2) -0.0032(19)
C7 0.057(3) 0.047(2) 0.052(3) -0.0072(18) 0.017(2) 0.0054(18)
C8 0.058(2) 0.044(2) 0.050(2) -0.0066(17) 0.024(2) 0.0006(17)
C9 0.070(3) 0.040(2) 0.066(3) -0.0023(19) 0.021(2) 0.0004(19)
C10 0.071(3) 0.038(2) 0.078(3) 0.002(2) 0.026(3) 0.0120(19)
C11 0.059(3) 0.058(3) 0.078(3) 0.003(2) 0.016(3) 0.015(2)
C1S 0.075(3) 0.063(3) 0.060(3) 0.006(2) 0.034(3) 0.008(2)
C2S 0.166(7) 0.132(6) 0.132(6) 0.028(4) 0.120(6) 0.031(5)
C3S 0.067(3) 0.052(2) 0.062(3) -0.003(2) 0.024(2) -0.010(2)
C4S 0.162(6) 0.109(5) 0.087(4) 0.021(4) 0.069(5) -0.030(4)
C5S 0.092(5) 0.161(8) 0.072(5) 0.007(5) 0.042(4) 0.003(5)
C6S 0.144(7) 0.118(6) 0.153(8) 0.016(5) 0.054(6) 0.015(5)
C7S 0.076(5) 0.116(8) 0.090(7) -0.016(5) 0.029(5) -0.005(5)
C8S 0.092(6) 0.162(9) 0.099(7) -0.021(6) 0.054(6) -0.008(6)
B1 0.080(8) 0.048(6) 0.079(7) 0.004(5) 0.039(6) 0.012(6)
F1 0.150(7) 0.148(8) 0.093(5) 0.037(4) 0.020(4) 0.033(5)
F2 0.100(5) 0.153(9) 0.186(12) -0.063(7) 0.088(7) -0.036(5)
F3 0.188(11) 0.050(4) 0.126(7) 0.025(4) 0.100(7) 0.017(5)
F4 0.164(9) 0.090(6) 0.108(6) -0.034(4) 0.083(6) -0.004(5)
B1' 0.054(13) 0.065(13) 0.079(9) -0.018(10) 0.021(8) -0.004(7)
F1' 0.25(2) 0.129(12) 0.131(12) 0.037(10) 0.126(15) -0.030(11)
F2' 0.20(2) 0.089(9) 0.46(5) 0.06(2) 0.16(3) 0.079(12)
F3' 0.209(16) 0.212(18) 0.070(6) 0.011(8) 0.016(7) -0.055(13)
F4' 0.086(8) 0.105(10) 0.224(19) -0.059(11) 0.075(10) -0.044(7)
B2 0.145(19) 0.102(16) 0.057(9) 0.015(8) 0.051(12) 0.051(11)
F5 0.32(2) 0.160(11) 0.075(6) 0.047(6) 0.094(9) 0.014(10)
F6 0.45(3) 0.285(19) 0.27(3) 0.064(14) 0.19(2) 0.27(2)
F7 0.24(2) 0.35(3) 0.104(9) -0.089(17) 0.082(11) -0.086(19)
F8 0.219(14) 0.198(15) 0.125(10) 0.066(10) 0.079(9) -0.027(9)
B2' 0.065(7) 0.076(8) 0.069(11) 0.004(7) 0.035(8) 0.009(6)
F5' 0.109(7) 0.147(9) 0.179(12) 0.084(9) 0.037(7) 0.036(6)
F6' 0.099(6) 0.089(5) 0.191(13) -0.046(6) 0.064(7) -0.017(4)
F7' 0.251(16) 0.163(12) 0.132(9) -0.039(7) 0.140(11) -0.061(10)
F8' 0.073(5) 0.095(6) 0.184(14) -0.022(7) 0.060(7) -0.014(4)

loop_
_atom_type_symbol
_atom_type_description
_atom_type_scat_dispersion_real
_atom_type_scat_dispersion_imag
_atom_type_scat_source
Ni Ni 0.3393 1.1124 'International Tables Vol C Tables 4.2.6.8 and 6.1.1.4'
N N 0.0061 0.0033 'International Tables Vol C Tables 4.2.6.8 and 6.1.1.4'
S S 0.1246 0.1234 'International Tables Vol C Tables 4.2.6.8 and 6.1.1.4'
C C 0.0033 0.0016 'International Tables Vol C Tables 4.2.6.8 and 6.1.1.4'
H H 0.0000 0.0000 'International Tables Vol C Tables 4.2.6.8 and 6.1.1.4'
B B 0.0013 0.0007 'International Tables Vol C Tables 4.2.6.8 and 6.1.1.4'
F F 0.0171 0.0103 'International Tables Vol C Tables 4.2.6.8 and 6.1.1.4'

loop_
_geom_angle_atom_site_label_1
_geom_angle_atom_site_label_2
_geom_angle_atom_site_label_3
_geom_angle
_geom_angle_site_symmetry_1
_geom_angle_site_symmetry_3
N1 Ni1 N1S 96.63(13) . .
N1 Ni1 N3 80.07(13) . .
N1S Ni1 N3 91.77(14) . .
N1 Ni1 N2S 88.87(13) . .
N1S Ni1 N2S 172.70(13) . .
N3 Ni1 N2S 93.92(13) . .
N1 Ni1 N2 80.03(12) . .
N1S Ni1 N2 87.69(12) . .
N3 Ni1 N2 159.90(14) . .
N2S Ni1 N2 88.53(12) . .
N1 Ni1 S 164.02(9) . .
N1S Ni1 S 86.06(10) . .
N3 Ni1 S 84.10(10) . .
N2S Ni1 S 89.98(9) . .
N2 Ni1 S 115.88(9) . .
C5 N1 C1 122.5(4) . .
C5 N1 Ni1 119.6(3) . .
C1 N1 Ni1 117.9(3) . .
C6 N2 C7 108.4(3) . .
C6 N2 Ni1 107.9(2) . .
C7 N2 Ni1 123.3(2) . .
C10 N3 C11 114.7(3) . .
C10 N3 Ni1 113.4(3) . .
C11 N3 Ni1 108.1(2) . .
C1S N1S Ni1 174.5(4) . .
C3S N2S Ni1 172.5(3) . .
C8 S C9 101.67(18) . .
C8 S Ni1 109.13(13) . .
C9 S Ni1 94.15(15) . .
N1 C1 C2 119.6(4) . .
N1 C1 C11 114.9(4) . .
C2 C1 C11 125.3(4) . .
C1 C2 C3 119.0(5) . .
C2 C3 C4 120.0(5) . .
C5 C4 C3 117.9(5) . .
N1 C5 C4 121.2(4) . .
N1 C5 C6 115.1(4) . .
C4 C5 C6 123.7(4) . .
N2 C6 C5 112.1(3) . .
N2 C7 C8 112.9(3) . 3_656
C7 C8 S 114.0(3) 3_656 .
C10 C9 S 113.2(3) . .
N3 C10 C9 109.4(3) . .
N3 C11 C1 110.2(3) . .
N1S C1S C2S 178.6(5) . .
N2S C3S C4S 178.0(5) . .
N3S C5S C6S 179.2(11) . .
N4S C7S C8S 176.9(12) . .
F4 B1 F1 113.2(15) . .
F4 B1 F3 113.8(11) . .
F1 B1 F3 107.3(17) . .
F4 B1 F2 111.6(17) . .
F1 B1 F2 106.1(11) . .
F3 B1 F2 104.2(15) . .
F1' B1' F4' 121(3) . .
F1' B1' F3' 110(2) . .
F4' B1' F3' 109.2(16) . .
F1' B1' F2' 102.1(19) . .
F4' B1' F2' 109(2) . .
F3' B1' F2' 104(2) . .
F5 B2 F6 110(3) . .
F5 B2 F7 116(3) . .
F6 B2 F7 107(3) . .
F5 B2 F8 108(2) . .
F6 B2 F8 103(3) . .
F7 B2 F8 113(2) . .
F5' B2' F6' 110(2) . .
F5' B2' F7' 108(2) . .
F6' B2' F7' 111(2) . .
F5' B2' F8' 110(2) . .
F6' B2' F8' 107(2) . .
F7' B2' F8' 112(2) . .

loop_
_geom_bond_atom_site_label_1
_geom_bond_atom_site_label_2
_geom_bond_distance
_geom_bond_site_symmetry_2
Ni1 N1 1.993(3) .
Ni1 N1S 2.075(3) .
Ni1 N3 2.092(3) .
Ni1 N2S 2.093(3) .
Ni1 N2 2.162(3) .
Ni1 S 2.4830(11) .
N1 C5 1.327(5) .
N1 C1 1.328(5) .
N2 C6 1.485(5) .
N2 C7 1.498(5) .
N3 C10 1.464(5) .
N3 C11 1.486(5) .
N1S C1S 1.119(5) .
N2S C3S 1.112(5) .
N3S C5S 1.136(9) .
N4S C7S 1.079(11) .
S C8 1.818(4) .
S C9 1.825(4) .
C1 C2 1.389(6) .
C1 C11 1.499(6) .
C2 C3 1.388(7) .
C3 C4 1.390(7) .
C4 C5 1.380(6) .
C5 C6 1.505(6) .
C7 C8 1.499(5) 3_656
C8 C7 1.499(5) 3_656
C9 C10 1.499(6) .
C1S C2S 1.457(6) .
C3S C4S 1.463(6) .
C5S C6S 1.424(11) .
C7S C8S 1.379(12) .
B1 F4 1.32(2) .
B1 F1 1.319(17) .
B1 F3 1.341(18) .
B1 F2 1.399(19) .
B1' F1' 1.32(2) .
B1' F4' 1.32(3) .
B1' F3' 1.33(2) .
B1' F2' 1.38(2) .
B2 F5 1.25(4) .
B2 F6 1.33(4) .
B2 F7 1.38(3) .
B2 F8 1.376(16) .
B2' F5' 1.26(4) .
B2' F6' 1.34(4) .
B2' F7' 1.37(3) .
B2' F8' 1.379(12) .
